data_4501857
loop_
_publ_author_name
'Sun, Di'
'Zhang, Na'
'Huang, Rong-Bin'
'Zheng, Lan-Sun'

_publ_section_title
;
 Series of Ag(I) Coordination Complexes Derived from Aminopyrimidyl
 Ligands and Dicarboxylates: Syntheses, Crystal Structures, and Properties
;
_journal_issue 8
_journal_name_full 'Crystal Growth &amp; Design'
_journal_page_first 3699
_journal_paper_doi 10.1021/cg100554u
_journal_volume 10
_journal_year 2010
_chemical_formula_moiety 'C26 H36 Ag2 N12 O4, 2(H2 O)'
_chemical_formula_sum 'C26 H40 Ag2 N12 O6'
_chemical_formula_weight 832.44
_chemical_name_systematic
; 
 ? 
;
_space_group_IT_number 2
_symmetry_cell_setting triclinic
_symmetry_space_group_name_Hall '-P 1'
_symmetry_space_group_name_H-M 'P -1'
_atom_sites_solution_hydrogens geom
_atom_sites_solution_primary direct
_atom_sites_solution_secondary difmap
_audit_creation_method SHELXL-97
_cell_angle_alpha 66.138(6)
_cell_angle_beta 86.572(8)
_cell_angle_gamma 88.632(7)
_cell_formula_units_Z 1
_cell_length_a 7.122(2)
_cell_length_b 10.418(4)
_cell_length_c 11.812(4)
_cell_measurement_reflns_used 2413
_cell_measurement_temperature 298(2)
_cell_measurement_theta_max 55.604
_cell_measurement_theta_min 5.729
_cell_volume 800.1(5)
_computing_cell_refinement RAPID-AUTO
_computing_data_collection 'RAPID-AUTO (Rigaku Corporation, 1998)'
_computing_data_reduction 'CrystalStructure (Rigaku/MSC and Rigaku Corporation, 2002)'
_computing_molecular_graphics 'SHELXL-97 (Sheldrick, 1997)'
_computing_publication_material 'SHELXL-97 (Sheldrick, 1997)'
_computing_structure_refinement 'SHELXL-97 (Sheldrick, 1997)'
_computing_structure_solution 'SHELXS-97 (Sheldrick, 1997)'
_diffrn_ambient_temperature 298(2)
_diffrn_measured_fraction_theta_full 0.942
_diffrn_measured_fraction_theta_max 0.942
_diffrn_measurement_device_type 'Rigaku RAXIS-RAPID'
_diffrn_measurement_method '\w scan'
_diffrn_radiation_monochromator graphite
_diffrn_radiation_source 'fine-focus sealed tube'
_diffrn_radiation_type MoK\a
_diffrn_radiation_wavelength 0.71073
_diffrn_reflns_av_R_equivalents 0.0189
_diffrn_reflns_av_sigmaI/netI 0.0453
_diffrn_reflns_limit_h_max 8
_diffrn_reflns_limit_h_min -8
_diffrn_reflns_limit_k_max 8
_diffrn_reflns_limit_k_min -12
_diffrn_reflns_limit_l_max 11
_diffrn_reflns_limit_l_min -14
_diffrn_reflns_number 3390
_diffrn_reflns_theta_full 25.00
_diffrn_reflns_theta_max 25.00
_diffrn_reflns_theta_min 1.89
_exptl_absorpt_coefficient_mu 1.284
_exptl_absorpt_correction_T_max 0.8932
_exptl_absorpt_correction_T_min 0.8508
_exptl_absorpt_correction_type multi-scan
_exptl_absorpt_process_details 'ABSCOR (Higashi, 1995)'
_exptl_crystal_colour colorless
_exptl_crystal_density_diffrn 1.728
_exptl_crystal_density_method 'not measured'
_exptl_crystal_description block
_exptl_crystal_F_000 422
_exptl_crystal_size_max 0.13
_exptl_crystal_size_mid 0.11
_exptl_crystal_size_min 0.09
_refine_diff_density_max 1.532
_refine_diff_density_min -0.666
_refine_diff_density_rms 0.147
_refine_ls_extinction_method none
_refine_ls_goodness_of_fit_ref 1.243
_refine_ls_hydrogen_treatment constr
_refine_ls_matrix_type full
_refine_ls_number_parameters 212
_refine_ls_number_reflns 2657
_refine_ls_number_restraints 0
_refine_ls_restrained_S_all 1.243
_refine_ls_R_factor_all 0.0496
_refine_ls_R_factor_gt 0.0457
_refine_ls_shift/su_max 0.000
_refine_ls_shift/su_mean 0.000
_refine_ls_structure_factor_coef Fsqd
_refine_ls_weighting_details 'calc w=1/[\s^2^(Fo^2^)+(0.0612P)^2^+2.6318P] where P=(Fo^2^+2Fc^2^)/3'
_refine_ls_weighting_scheme calc
_refine_ls_wR_factor_gt 0.1341
_refine_ls_wR_factor_ref 0.1358
_reflns_number_gt 2432
_reflns_number_total 2657
_reflns_threshold_expression >2sigma(I)
_cod_data_source_file cg100554u_si_002.cif
_cod_data_source_block p5
_cod_original_sg_symbol_Hall '-p 1'
_cod_original_sg_symbol_H-M p-1
_cod_database_code 4501857

loop_
_symmetry_equiv_pos_as_xyz
'x, y, z'
'-x, -y, -z'

loop_
_atom_site_label
_atom_site_type_symbol
_atom_site_fract_x
_atom_site_fract_y
_atom_site_fract_z
_atom_site_U_iso_or_equiv
_atom_site_adp_type
_atom_site_occupancy
_atom_site_symmetry_multiplicity
_atom_site_calc_flag
_atom_site_refinement_flags
Ag1 Ag 0.22337(7) 0.22664(5) 0.77380(4) 0.0278(2) Uani 1 1 d .
C1 C 0.1766(9) 0.0239(6) 0.6368(6) 0.0240(13) Uani 1 1 d .
C2 C 0.4519(8) -0.0210(6) 0.7418(6) 0.0258(13) Uani 1 1 d .
C3 C 0.4987(9) -0.1213(7) 0.6960(6) 0.0289(14) Uani 1 1 d .
H3A H 0.6098 -0.1722 0.7166 0.035 Uiso 1 1 calc R
C4 C 0.3765(9) -0.1446(6) 0.6188(6) 0.0244(13) Uani 1 1 d .
C5 C 0.4185(10) -0.2523(7) 0.5664(6) 0.0334(15) Uani 1 1 d .
H5A H 0.3397 -0.2361 0.4988 0.050 Uiso 1 1 calc R
H5B H 0.3946 -0.3444 0.6297 0.050 Uiso 1 1 calc R
H5C H 0.5482 -0.2451 0.5371 0.050 Uiso 1 1 calc R
C6 C 0.5787(9) 0.0116(7) 0.8228(6) 0.0334(15) Uani 1 1 d .
H6A H 0.5178 -0.0141 0.9037 0.050 Uiso 1 1 calc R
H6B H 0.6062 0.1102 0.7874 0.050 Uiso 1 1 calc R
H6C H 0.6936 -0.0405 0.8295 0.050 Uiso 1 1 calc R
C7 C 0.2952(8) 0.3671(6) 0.9632(6) 0.0235(12) Uani 1 1 d .
C8 C 0.0030(8) 0.2565(6) 0.9985(5) 0.0245(13) Uani 1 1 d .
C9 C -0.0338(9) 0.2890(7) 1.1002(6) 0.0289(14) Uani 1 1 d .
H9A H -0.1479 0.2652 1.1462 0.035 Uiso 1 1 calc R
C10 C 0.1051(9) 0.3584(6) 1.1317(6) 0.0251(13) Uani 1 1 d .
C11 C -0.1411(10) 0.1824(8) 0.9580(7) 0.0361(16) Uani 1 1 d .
H11A H -0.1633 0.2358 0.8721 0.054 Uiso 1 1 calc R
H11B H -0.2565 0.1733 1.0070 0.054 Uiso 1 1 calc R
H11C H -0.0954 0.0909 0.9690 0.054 Uiso 1 1 calc R
C12 C 0.0781(10) 0.3927(7) 1.2440(6) 0.0337(15) Uani 1 1 d .
H12A H 0.1876 0.4403 1.2512 0.051 Uiso 1 1 calc R
H12B H 0.0593 0.3075 1.3170 0.051 Uiso 1 1 calc R
H12C H -0.0300 0.4522 1.2354 0.051 Uiso 1 1 calc R
C13 C 0.0462(8) 0.4405(6) 0.5556(6) 0.0249(13) Uani 1 1 d .
N1 N 0.0153(8) 0.0928(6) 0.6093(5) 0.0320(12) Uani 1 1 d .
H1A H -0.0599 0.0752 0.5630 0.038 Uiso 1 1 calc R
H1B H -0.0142 0.1551 0.6378 0.038 Uiso 1 1 calc R
N2 N 0.2908(7) 0.0514(5) 0.7140(5) 0.0228(10) Uani 1 1 d .
N3 N 0.2160(7) -0.0730(5) 0.5896(5) 0.0240(11) Uani 1 1 d .
N4 N 0.4522(8) 0.4092(6) 0.8955(6) 0.0358(13) Uani 1 1 d .
H4A H 0.5332 0.4555 0.9151 0.043 Uiso 1 1 calc R
H4B H 0.4742 0.3905 0.8314 0.043 Uiso 1 1 calc R
N5 N 0.1675(7) 0.2912(5) 0.9318(4) 0.0224(10) Uani 1 1 d .
N6 N 0.2663(7) 0.3991(5) 1.0640(5) 0.0263(11) Uani 1 1 d .
O1 O 0.2205(7) 0.4406(6) 0.5586(5) 0.0453(13) Uani 1 1 d .
O1W O 0.4425(6) 0.6281(5) 0.3242(4) 0.0326(10) Uani 1 1 d .
H1WA H 0.5213 0.5975 0.3805 0.039 Uiso 1 1 d R
H1WB H 0.3387 0.6367 0.3599 0.039 Uiso 1 1 d R
O2 O -0.0620(7) 0.3516(4) 0.6356(4) 0.0308(10) Uani 1 1 d .

loop_
_atom_site_aniso_label
_atom_site_aniso_U_11
_atom_site_aniso_U_22
_atom_site_aniso_U_33
_atom_site_aniso_U_23
_atom_site_aniso_U_13
_atom_site_aniso_U_12
Ag1 0.0280(3) 0.0327(3) 0.0316(3) -0.0216(2) -0.00619(19) 0.00237(19)
C1 0.026(3) 0.021(3) 0.027(3) -0.012(2) 0.003(2) -0.006(2)
C2 0.022(3) 0.027(3) 0.027(3) -0.010(3) -0.004(2) -0.003(3)
C3 0.024(3) 0.032(3) 0.033(3) -0.016(3) -0.006(3) 0.006(3)
C4 0.025(3) 0.020(3) 0.028(3) -0.010(2) 0.002(2) 0.000(2)
C5 0.035(4) 0.035(4) 0.038(4) -0.023(3) 0.000(3) 0.009(3)
C6 0.027(3) 0.038(4) 0.038(4) -0.018(3) -0.014(3) 0.004(3)
C7 0.018(3) 0.029(3) 0.030(3) -0.018(3) -0.008(2) 0.010(2)
C8 0.020(3) 0.029(3) 0.026(3) -0.012(3) -0.003(2) 0.000(2)
C9 0.024(3) 0.032(3) 0.031(3) -0.012(3) 0.000(3) 0.000(3)
C10 0.025(3) 0.025(3) 0.025(3) -0.010(3) -0.002(2) 0.005(2)
C11 0.030(4) 0.046(4) 0.038(4) -0.022(3) 0.000(3) -0.009(3)
C12 0.041(4) 0.034(4) 0.031(3) -0.019(3) 0.001(3) 0.002(3)
C13 0.023(3) 0.026(3) 0.033(3) -0.019(3) -0.005(3) 0.007(3)
N1 0.028(3) 0.038(3) 0.043(3) -0.029(3) -0.014(2) 0.004(2)
N2 0.022(3) 0.026(3) 0.026(2) -0.015(2) -0.003(2) -0.001(2)
N3 0.024(3) 0.026(3) 0.026(3) -0.015(2) -0.003(2) 0.004(2)
N4 0.029(3) 0.047(4) 0.046(3) -0.033(3) 0.004(3) -0.012(3)
N5 0.020(2) 0.029(3) 0.023(2) -0.015(2) -0.002(2) -0.003(2)
N6 0.027(3) 0.029(3) 0.028(3) -0.016(2) -0.005(2) 0.000(2)
O1 0.021(3) 0.052(3) 0.052(3) -0.008(3) -0.013(2) 0.004(2)
O1W 0.026(2) 0.048(3) 0.027(2) -0.019(2) 0.0028(18) 0.000(2)
O2 0.037(3) 0.024(2) 0.031(2) -0.0109(19) 0.002(2) 0.0056(19)

loop_
_atom_type_symbol
_atom_type_description
_atom_type_scat_dispersion_real
_atom_type_scat_dispersion_imag
_atom_type_scat_source
C C 0.0033 0.0016 'International Tables Vol C Tables 4.2.6.8 and 6.1.1.4'
H H 0.0000 0.0000 'International Tables Vol C Tables 4.2.6.8 and 6.1.1.4'
Ag Ag -0.8971 1.1015 'International Tables Vol C Tables 4.2.6.8 and 6.1.1.4'
N N 0.0061 0.0033 'International Tables Vol C Tables 4.2.6.8 and 6.1.1.4'
O O 0.0106 0.0060 'International Tables Vol C Tables 4.2.6.8 and 6.1.1.4'

loop_
_geom_angle_atom_site_label_1
_geom_angle_atom_site_label_2
_geom_angle_atom_site_label_3
_geom_angle
_geom_angle_site_symmetry_3
_geom_angle_publ_flag
N5 Ag1 N2 147.12(18) . y
N5 Ag1 O1 112.16(19) . y
N2 Ag1 O1 100.71(18) . y
N5 Ag1 O2 100.25(16) . y
N2 Ag1 O2 101.87(16) . y
O1 Ag1 O2 49.78(14) . y
N1 C1 N3 117.6(5) . ?
N1 C1 N2 118.5(5) . ?
N3 C1 N2 123.9(6) . ?
N2 C2 C3 121.0(5) . ?
N2 C2 C6 117.5(6) . ?
C3 C2 C6 121.5(6) . ?
C2 C3 C4 118.8(6) . ?
C2 C3 H3A 120.6 . ?
C4 C3 H3A 120.6 . ?
N3 C4 C3 121.1(6) . ?
N3 C4 C5 117.4(6) . ?
C3 C4 C5 121.4(6) . ?
C4 C5 H5A 109.5 . ?
C4 C5 H5B 109.5 . ?
H5A C5 H5B 109.5 . ?
C4 C5 H5C 109.5 . ?
H5A C5 H5C 109.5 . ?
H5B C5 H5C 109.5 . ?
C2 C6 H6A 109.5 . ?
C2 C6 H6B 109.5 . ?
H6A C6 H6B 109.5 . ?
C2 C6 H6C 109.5 . ?
H6A C6 H6C 109.5 . ?
H6B C6 H6C 109.5 . ?
N4 C7 N6 118.0(5) . ?
N4 C7 N5 119.5(5) . ?
N6 C7 N5 122.5(5) . ?
N5 C8 C9 121.1(5) . ?
N5 C8 C11 117.8(5) . ?
C9 C8 C11 121.1(6) . ?
C8 C9 C10 118.0(6) . ?
C8 C9 H9A 121.0 . ?
C10 C9 H9A 121.0 . ?
N6 C10 C9 122.0(6) . ?
N6 C10 C12 116.9(6) . ?
C9 C10 C12 121.1(6) . ?
C8 C11 H11A 109.5 . ?
C8 C11 H11B 109.5 . ?
H11A C11 H11B 109.5 . ?
C8 C11 H11C 109.5 . ?
H11A C11 H11C 109.5 . ?
H11B C11 H11C 109.5 . ?
C10 C12 H12A 109.5 . ?
C10 C12 H12B 109.5 . ?
H12A C12 H12B 109.5 . ?
C10 C12 H12C 109.5 . ?
H12A C12 H12C 109.5 . ?
H12B C12 H12C 109.5 . ?
O1 C13 O2 124.9(6) . ?
O1 C13 C13 117.8(7) 2_566 ?
O2 C13 C13 117.3(6) 2_566 ?
C1 N1 H1A 120.0 . ?
C1 N1 H1B 120.0 . ?
H1A N1 H1B 120.0 . ?
C2 N2 C1 117.4(5) . ?
C2 N2 Ag1 121.6(4) . ?
C1 N2 Ag1 120.7(4) . ?
C4 N3 C1 117.8(5) . ?
C7 N4 H4A 120.0 . ?
C7 N4 H4B 120.0 . ?
H4A N4 H4B 120.0 . ?
C8 N5 C7 118.2(5) . ?
C8 N5 Ag1 119.3(4) . ?
C7 N5 Ag1 122.5(4) . ?
C10 N6 C7 117.9(5) . ?
C13 O1 Ag1 93.6(4) . ?
H1WA O1W H1WB 106.3 . ?
C13 O2 Ag1 91.6(4) . ?

loop_
_geom_bond_atom_site_label_1
_geom_bond_atom_site_label_2
_geom_bond_distance
_geom_bond_site_symmetry_2
_geom_bond_publ_flag
Ag1 N5 2.238(5) . y
Ag1 N2 2.241(5) . y
Ag1 O1 2.617(5) . y
Ag1 O2 2.654(5) . y
C1 N1 1.325(8) . ?
C1 N3 1.353(8) . ?
C1 N2 1.374(8) . ?
C2 N2 1.340(8) . ?
C2 C3 1.383(9) . ?
C2 C6 1.493(8) . ?
C3 C4 1.390(9) . ?
C3 H3A 0.9300 . ?
C4 N3 1.334(8) . ?
C4 C5 1.502(8) . ?
C5 H5A 0.9600 . ?
C5 H5B 0.9600 . ?
C5 H5C 0.9600 . ?
C6 H6A 0.9600 . ?
C6 H6B 0.9600 . ?
C6 H6C 0.9600 . ?
C7 N4 1.309(8) . ?
C7 N6 1.364(8) . ?
C7 N5 1.379(8) . ?
C8 N5 1.342(8) . ?
C8 C9 1.384(9) . ?
C8 C11 1.508(8) . ?
C9 C10 1.391(9) . ?
C9 H9A 0.9300 . ?
C10 N6 1.333(8) . ?
C10 C12 1.508(8) . ?
C11 H11A 0.9600 . ?
C11 H11B 0.9600 . ?
C11 H11C 0.9600 . ?
C12 H12A 0.9600 . ?
C12 H12B 0.9600 . ?
C12 H12C 0.9600 . ?
C13 O1 1.244(8) . ?
C13 O2 1.259(8) . ?
C13 C13 1.562(12) 2_566 y
N1 H1A 0.8600 . ?
N1 H1B 0.8600 . ?
N4 H4A 0.8600 . ?
N4 H4B 0.8600 . ?
O1W H1WA 0.8500 . ?
O1W H1WB 0.8500 . ?

loop_
_geom_hbond_atom_site_label_D
_geom_hbond_atom_site_label_H
_geom_hbond_atom_site_label_A
_geom_hbond_distance_DH
_geom_hbond_distance_HA
_geom_hbond_distance_DA
_geom_hbond_angle_DHA
_geom_hbond_site_symmetry_A
N1 H1A N3 0.86 2.18 3.024(7) 166.3 2_556
N1 H1B O2 0.86 2.06 2.873(7) 158.0 .
N4 H4A N6 0.86 2.20 3.052(7) 170.8 2_667
N4 H4B O1W 0.86 1.98 2.832(7) 170.5 2_666
O1W H1WA O1 0.85 1.99 2.775(6) 153.7 2_666
O1W H1WB O2 0.85 1.97 2.741(6) 150.3 2_566
